data_7151820
loop_
_publ_author_name
'Wu, Yan-Chao'
'Li, Hui-Jing'
'Liu, Li'
'Liu, Zhe'
'Wang, Dong'
'Chen, Yong-Jun'

_publ_section_title
;
 Cascade reaction of \b,\g-unsaturated \a-ketoesters with phenols in
 trityl chloride/TFA system. Highly selective synthesis of
 4-aryl-2H-chromenes and their applications.
;
_journal_issue 8
_journal_name_full 'Organic &amp; biomolecular chemistry'
_journal_page_first 2868
_journal_page_last 2877
_journal_paper_doi 10.1039/c0ob01143f
_journal_volume 9
_journal_year 2011
_chemical_formula_sum 'C21 H22 O3'
_chemical_formula_weight 322.39
_chemical_name_systematic
;
?
;
_space_group_IT_number 9
_symmetry_cell_setting monoclinic
_symmetry_space_group_name_Hall 'C -2yc'
_symmetry_space_group_name_H-M 'C 1 c 1'
_atom_sites_solution_hydrogens geom
_atom_sites_solution_primary direct
_atom_sites_solution_secondary difmap
_audit_creation_method SHELXL-97
_cell_angle_alpha 90.00
_cell_angle_beta 114.81(3)
_cell_angle_gamma 90.00
_cell_formula_units_Z 4
_cell_length_a 17.683(4)
_cell_length_b 10.819(2)
_cell_length_c 10.206(2)
_cell_measurement_reflns_used 6608
_cell_measurement_temperature 293(2)
_cell_measurement_theta_max 27.48
_cell_measurement_theta_min 2.54
_cell_volume 1772.3(8)
_computing_cell_refinement 'Rapid Auto(Rigaku 2001)'
_computing_data_collection 'Rapid Auto(Rigaku 2001)'
_computing_data_reduction 'Rapid Auto(Rigaku 2001)'
_computing_structure_refinement 'SHELXL-97 (Sheldrick, 1997)'
_computing_structure_solution 'SHELXS-97 (Sheldrick, 1990)'
_diffrn_ambient_temperature 293(2)
_diffrn_measured_fraction_theta_full 0.980
_diffrn_measured_fraction_theta_max 0.980
_diffrn_measurement_device_type 'Rigaku Raxis Rapid IP'
_diffrn_measurement_method oscillation
_diffrn_radiation_monochromator graphite
_diffrn_radiation_source 'Rotating Anode'
_diffrn_radiation_type MoK\a
_diffrn_radiation_wavelength 0.71073
_diffrn_reflns_av_R_equivalents 0.0799
_diffrn_reflns_av_sigmaI/netI 0.0706
_diffrn_reflns_limit_h_max 22
_diffrn_reflns_limit_h_min 0
_diffrn_reflns_limit_k_max 14
_diffrn_reflns_limit_k_min 0
_diffrn_reflns_limit_l_max 11
_diffrn_reflns_limit_l_min -13
_diffrn_reflns_number 6608
_diffrn_reflns_theta_full 27.48
_diffrn_reflns_theta_max 27.48
_diffrn_reflns_theta_min 2.54
_exptl_absorpt_coefficient_mu 0.080
_exptl_absorpt_correction_T_max 0.9881
_exptl_absorpt_correction_T_min 0.9551
_exptl_absorpt_correction_type empirical
_exptl_absorpt_process_details abscor
_exptl_crystal_colour colorless
_exptl_crystal_density_diffrn 1.208
_exptl_crystal_density_method 'not measured'
_exptl_crystal_description prism
_exptl_crystal_F_000 688
_exptl_crystal_size_max 0.58
_exptl_crystal_size_mid 0.17
_exptl_crystal_size_min 0.15
_refine_diff_density_max 0.307
_refine_diff_density_min -0.303
_refine_diff_density_rms 0.055
_refine_ls_abs_structure_details 'Flack H D (1983), Acta Cryst. A39, 876-881'
_refine_ls_abs_structure_Flack 1(2)
_refine_ls_extinction_method none
_refine_ls_goodness_of_fit_ref 1.017
_refine_ls_hydrogen_treatment mixed
_refine_ls_matrix_type full
_refine_ls_number_parameters 217
_refine_ls_number_reflns 1990
_refine_ls_number_restraints 2
_refine_ls_restrained_S_all 1.017
_refine_ls_R_factor_all 0.0905
_refine_ls_R_factor_gt 0.0698
_refine_ls_shift/su_max 0.001
_refine_ls_shift/su_mean 0.000
_refine_ls_structure_factor_coef Fsqd
_refine_ls_weighting_details 'calc w=1/[\s^2^(Fo^2^)+(0.1002P)^2^+0.0000P] where P=(Fo^2^+2Fc^2^)/3'
_refine_ls_weighting_scheme calc
_refine_ls_wR_factor_gt 0.1715
_refine_ls_wR_factor_ref 0.1823
_reflns_number_gt 1363
_reflns_number_total 1990
_reflns_threshold_expression >2sigma(I)
_cod_data_source_file c0ob01143f.txt
_cod_data_source_block 13a
_cod_depositor_comments
;
The following automatic conversions were performed:
'_symmetry_cell_setting' value 'Monoclinic' changed to 'monoclinic'
according to '/home/saulius/struct/CIF-dictionaries/cif_core.dic'
dictionary named 'cif_core.dic' version 2.4.1 from 2010-06-29.

Automatic conversion script
Id: cif_fix_enum 1555 2011-01-17 13:19:09Z saulius 
;
_cod_original_cell_volume 1772.3(6)
_cod_original_sg_symbol_H-M Cc
_cod_database_code 7151820

loop_
_symmetry_equiv_pos_as_xyz
'x, y, z'
'x, -y, z+1/2'
'x+1/2, y+1/2, z'
'x+1/2, -y+1/2, z+1/2'

loop_
_atom_site_label
_atom_site_type_symbol
_atom_site_fract_x
_atom_site_fract_y
_atom_site_fract_z
_atom_site_U_iso_or_equiv
_atom_site_adp_type
_atom_site_occupancy
_atom_site_symmetry_multiplicity
_atom_site_calc_flag
_atom_site_refinement_flags
_atom_site_disorder_assembly
_atom_site_disorder_group
O1 O 0.1799(2) 0.4764(4) 0.8023(5) 0.1066(16) Uani 1 1 d . . .
O2 O 0.2393(2) 0.3433(4) 0.9860(4) 0.0775(10) Uani 1 1 d . . .
O3 O 0.38337(18) 0.3658(3) 0.9846(3) 0.0614(9) Uani 1 1 d . . .
C1 C 0.1586(4) 0.3263(7) 0.9882(8) 0.100(2) Uani 1 1 d . . .
H1A H 0.1628 0.2651 1.0590 0.149 Uiso 1 1 calc R . .
H1B H 0.1191 0.2995 0.8948 0.149 Uiso 1 1 calc R . .
H1C H 0.1403 0.4031 1.0123 0.149 Uiso 1 1 calc R . .
C2 C 0.2401(3) 0.4274(5) 0.8902(6) 0.0680(14) Uani 1 1 d . . .
C3 C 0.3252(2) 0.4487(4) 0.8968(4) 0.0500(10) Uani 1 1 d . . .
C4 C 0.3406(3) 0.5375(4) 0.8295(5) 0.0580(10) Uani 1 1 d . . .
H4A H 0.2959 0.5832 0.7652 0.070 Uiso 1 1 calc R . .
C5 C 0.4257(2) 0.5725(4) 0.8478(4) 0.0502(9) Uani 1 1 d . . .
H5A H 0.4247 0.5828 0.7517 0.060 Uiso 1 1 calc R . .
C6 C 0.4487(2) 0.6982(3) 0.9269(5) 0.0450(9) Uani 1 1 d . . .
C7 C 0.4297(3) 0.8058(4) 0.8473(6) 0.0625(12) Uani 1 1 d . . .
H7A H 0.4055 0.8037 0.7469 0.075 Uiso 1 1 calc R . .
C8 C 0.4477(4) 0.9184(4) 0.9216(8) 0.0810(18) Uani 1 1 d . . .
H8A H 0.4354 0.9919 0.8697 0.097 Uiso 1 1 calc R . .
C9 C 0.4832(3) 0.9223(5) 1.0692(7) 0.0781(16) Uani 1 1 d . . .
H9A H 0.4958 0.9978 1.1172 0.094 Uiso 1 1 calc R . .
C10 C 0.5002(3) 0.8120(5) 1.1469(7) 0.0757(14) Uani 1 1 d . . .
H10A H 0.5230 0.8132 1.2473 0.091 Uiso 1 1 calc R . .
C11 C 0.4833(3) 0.7036(4) 1.0754(5) 0.0579(11) Uani 1 1 d . . .
H11A H 0.4952 0.6303 1.1278 0.069 Uiso 1 1 calc R . .
C12 C 0.4855(2) 0.4716(3) 0.9235(4) 0.0435(8) Uani 1 1 d . . .
C13 C 0.4630(3) 0.3761(3) 0.9880(4) 0.0483(9) Uani 1 1 d . . .
C14 C 0.5178(3) 0.2826(4) 1.0614(5) 0.0609(11) Uani 1 1 d . . .
H14A H 0.5014 0.2197 1.1060 0.073 Uiso 1 1 calc R . .
C15 C 0.5963(3) 0.2844(4) 1.0674(6) 0.0608(12) Uani 1 1 d . . .
H15A H 0.6330 0.2211 1.1155 0.073 Uiso 1 1 calc R . .
C16 C 0.6236(2) 0.3797(4) 1.0026(4) 0.0513(10) Uani 1 1 d . . .
C17 C 0.5664(2) 0.4702(4) 0.9322(4) 0.0480(9) Uani 1 1 d . . .
H17A H 0.5825 0.5339 0.8880 0.058 Uiso 1 1 calc R . .
C18 C 0.7111(3) 0.3784(5) 1.0063(5) 0.0652(13) Uani 1 1 d . . .
C19 C 0.7702(5) 0.3007(13) 1.1284(13) 0.213(7) Uani 1 1 d . . .
H19A H 0.8243 0.3020 1.1275 0.320 Uiso 1 1 calc R . .
H19B H 0.7501 0.2172 1.1172 0.320 Uiso 1 1 calc R . .
H19C H 0.7741 0.3332 1.2185 0.320 Uiso 1 1 calc R . .
C20 C 0.7072(5) 0.3278(11) 0.8667(12) 0.162(5) Uani 1 1 d . . .
H20A H 0.7621 0.3272 0.8693 0.242 Uiso 1 1 calc R . .
H20B H 0.6714 0.3788 0.7882 0.242 Uiso 1 1 calc R . .
H20C H 0.6857 0.2451 0.8532 0.242 Uiso 1 1 calc R . .
C21 C 0.7462(5) 0.5068(7) 1.0195(14) 0.155(4) Uani 1 1 d . . .
H21A H 0.8009 0.5027 1.0215 0.233 Uiso 1 1 calc R . .
H21B H 0.7494 0.5441 1.1071 0.233 Uiso 1 1 calc R . .
H21C H 0.7106 0.5555 0.9384 0.233 Uiso 1 1 calc R . .

loop_
_atom_site_aniso_label
_atom_site_aniso_U_11
_atom_site_aniso_U_22
_atom_site_aniso_U_33
_atom_site_aniso_U_23
_atom_site_aniso_U_13
_atom_site_aniso_U_12
O1 0.0362(18) 0.097(3) 0.153(4) 0.032(3) 0.007(2) 0.0029(18)
O2 0.0473(18) 0.109(3) 0.080(2) -0.004(2) 0.0306(17) -0.0103(19)
O3 0.0452(15) 0.079(2) 0.066(2) 0.0176(16) 0.0287(15) 0.0076(14)
C1 0.059(3) 0.137(5) 0.117(5) -0.011(4) 0.051(4) -0.016(3)
C2 0.050(3) 0.067(3) 0.085(4) -0.010(3) 0.026(3) -0.007(2)
C3 0.036(2) 0.056(2) 0.049(2) -0.0062(19) 0.0096(17) -0.0016(16)
C4 0.040(2) 0.057(2) 0.063(3) 0.002(2) 0.0077(19) 0.0043(17)
C5 0.046(2) 0.057(2) 0.043(2) 0.0063(18) 0.0145(18) 0.0034(17)
C6 0.0345(17) 0.0432(19) 0.061(2) 0.0104(17) 0.0237(18) 0.0083(14)
C7 0.052(3) 0.063(3) 0.080(3) 0.021(2) 0.035(2) 0.010(2)
C8 0.075(3) 0.046(2) 0.138(6) 0.021(3) 0.061(4) 0.013(2)
C9 0.063(3) 0.055(3) 0.116(5) -0.013(3) 0.038(3) -0.003(2)
C10 0.065(3) 0.076(4) 0.078(3) -0.014(3) 0.022(3) 0.006(2)
C11 0.055(2) 0.048(2) 0.064(3) 0.003(2) 0.019(2) 0.0032(17)
C12 0.0413(19) 0.049(2) 0.041(2) -0.0042(17) 0.0187(16) 0.0013(16)
C13 0.045(2) 0.052(2) 0.055(3) -0.0019(19) 0.028(2) 0.0041(17)
C14 0.059(3) 0.055(2) 0.077(3) 0.013(2) 0.037(2) 0.0084(19)
C15 0.059(3) 0.049(2) 0.078(3) 0.012(2) 0.032(2) 0.0180(19)
C16 0.040(2) 0.062(2) 0.054(3) -0.0078(19) 0.0226(19) 0.0071(17)
C17 0.048(2) 0.047(2) 0.054(2) 0.0025(17) 0.026(2) 0.0018(16)
C18 0.043(2) 0.085(3) 0.070(3) -0.007(3) 0.026(2) 0.006(2)
C19 0.059(5) 0.330(17) 0.254(14) 0.170(13) 0.068(7) 0.060(7)
C20 0.088(5) 0.261(12) 0.176(9) -0.089(9) 0.094(6) -0.028(7)
C21 0.074(4) 0.105(5) 0.312(14) -0.047(7) 0.105(7) -0.027(4)

loop_
_atom_type_symbol
_atom_type_description
_atom_type_scat_dispersion_real
_atom_type_scat_dispersion_imag
_atom_type_scat_source
C C 0.0033 0.0016 'International Tables Vol C Tables 4.2.6.8 and 6.1.1.4'
H H 0.0000 0.0000 'International Tables Vol C Tables 4.2.6.8 and 6.1.1.4'
O O 0.0106 0.0060 'International Tables Vol C Tables 4.2.6.8 and 6.1.1.4'

loop_
_geom_angle_atom_site_label_1
_geom_angle_atom_site_label_2
_geom_angle_atom_site_label_3
_geom_angle
_geom_angle_site_symmetry_1
_geom_angle_site_symmetry_3
_geom_angle_publ_flag
C2 O2 C1 114.3(4) . . ?
C3 O3 C13 115.8(3) . . ?
O1 C2 O2 124.8(5) . . ?
O1 C2 C3 122.0(5) . . ?
O2 C2 C3 113.0(4) . . ?
C4 C3 O3 124.9(3) . . ?
C4 C3 C2 122.0(4) . . ?
O3 C3 C2 113.1(4) . . ?
C3 C4 C5 123.9(4) . . ?
C4 C5 C12 109.9(3) . . ?
C4 C5 C6 108.7(3) . . ?
C12 C5 C6 113.5(3) . . ?
C11 C6 C7 119.9(4) . . ?
C11 C6 C5 120.7(3) . . ?
C7 C6 C5 119.3(4) . . ?
C6 C7 C8 118.2(5) . . ?
C9 C8 C7 121.3(5) . . ?
C8 C9 C10 119.3(5) . . ?
C11 C10 C9 119.4(5) . . ?
C10 C11 C6 121.9(4) . . ?
C13 C12 C17 117.2(3) . . ?
C13 C12 C5 121.0(3) . . ?
C17 C12 C5 121.8(3) . . ?
C12 C13 C14 122.2(4) . . ?
C12 C13 O3 122.7(3) . . ?
C14 C13 O3 115.1(3) . . ?
C15 C14 C13 118.8(4) . . ?
C14 C15 C16 122.0(4) . . ?
C17 C16 C15 116.3(3) . . ?
C17 C16 C18 122.2(4) . . ?
C15 C16 C18 121.4(4) . . ?
C16 C17 C12 123.4(4) . . ?
C20 C18 C19 108.8(7) . . ?
C20 C18 C21 105.9(7) . . ?
C19 C18 C21 109.0(8) . . ?
C20 C18 C16 109.7(5) . . ?
C19 C18 C16 111.7(5) . . ?
C21 C18 C16 111.6(4) . . ?

loop_
_geom_bond_atom_site_label_1
_geom_bond_atom_site_label_2
_geom_bond_distance
_geom_bond_site_symmetry_2
_geom_bond_publ_flag
O1 C2 1.192(7) . ?
O2 C2 1.340(6) . ?
O2 C1 1.448(6) . ?
O3 C3 1.375(5) . ?
O3 C13 1.398(5) . ?
C2 C3 1.495(6) . ?
C3 C4 1.275(6) . ?
C4 C5 1.485(6) . ?
C5 C12 1.490(6) . ?
C5 C6 1.546(6) . ?
C6 C11 1.377(6) . ?
C6 C7 1.378(5) . ?
C7 C8 1.399(8) . ?
C8 C9 1.368(8) . ?
C9 C10 1.395(8) . ?
C10 C11 1.347(7) . ?
C12 C13 1.371(5) . ?
C12 C17 1.397(5) . ?
C13 C14 1.384(6) . ?
C14 C15 1.364(6) . ?
C15 C16 1.415(6) . ?
C16 C17 1.375(5) . ?
C16 C18 1.531(6) . ?
C18 C20 1.502(10) . ?
C18 C19 1.503(10) . ?
C18 C21 1.504(9) . ?
